data_1570472
loop_
_publ_author_name
'Zhou, Tong'
'Guo, Yu-Ting'
'Yang, Chun'
'Meng, Xian-Bin'
'Du, Fu-Sheng'
'Li, Zi-Chen'

_publ_section_title
;
 High-Tg PLA copolymers via base-catalyzed transesterification of PLA with
 2,5,7-trioxabicyclo[2.2.2]octan-6-one
;
_journal_issue 3
_journal_name_full 'Polymer Chemistry'
_journal_page_first 156
_journal_page_last 165
_journal_paper_doi 10.1039/D3PY01250F
_journal_volume 15
_journal_year 2024
_chemical_absolute_configuration ad
_chemical_formula_moiety 'C6 H8 O4'
_chemical_formula_sum 'C6 H8 O4'
_chemical_formula_weight 144.12
_space_group_crystal_system orthorhombic
_space_group_IT_number 19
_space_group_name_Hall 'P 2ac 2ab'
_space_group_name_H-M_alt 'P 21 21 21'
_atom_sites_solution_hydrogens geom
_atom_sites_solution_primary dual
_audit_creation_method SHELXL-2014/7
_audit_update_record
;
2022-10-31 deposited with the CCDC.	2023-11-23 downloaded from the CCDC.
;
_cell_angle_alpha 90
_cell_angle_beta 90
_cell_angle_gamma 90
_cell_formula_units_Z 4
_cell_length_a 6.61470(10)
_cell_length_b 8.8811(2)
_cell_length_c 11.0758(2)
_cell_measurement_reflns_used 6965
_cell_measurement_temperature 100.00(11)
_cell_measurement_theta_max 75.3460
_cell_measurement_theta_min 6.3660
_cell_volume 650.66(2)
_computing_structure_refinement 'SHELXL-2014/7 (Sheldrick, 2014)'
_diffrn_ambient_environment N~2~
_diffrn_ambient_temperature 100.00(11)
_diffrn_detector 'CCD plate'
_diffrn_detector_type HyPix
_diffrn_measured_fraction_theta_full 1.000
_diffrn_measured_fraction_theta_max 0.988
_diffrn_measurement_device 'four-circle diffractometer'
_diffrn_measurement_device_type 'XtaLAB Synergy R, DW system, HyPix'
_diffrn_radiation_monochromator mirror
_diffrn_radiation_probe x-ray
_diffrn_radiation_type 'Cu K\a'
_diffrn_radiation_wavelength 1.54184
_diffrn_reflns_av_R_equivalents 0.0393
_diffrn_reflns_av_unetI/netI 0.0166
_diffrn_reflns_Laue_measured_fraction_full 1.000
_diffrn_reflns_Laue_measured_fraction_max 0.988
_diffrn_reflns_limit_h_max 8
_diffrn_reflns_limit_h_min -8
_diffrn_reflns_limit_k_max 11
_diffrn_reflns_limit_k_min -10
_diffrn_reflns_limit_l_max 13
_diffrn_reflns_limit_l_min -13
_diffrn_reflns_number 12322
_diffrn_reflns_point_group_measured_fraction_full 1.000
_diffrn_reflns_point_group_measured_fraction_max 0.979
_diffrn_reflns_theta_full 67.679
_diffrn_reflns_theta_max 75.435
_diffrn_reflns_theta_min 6.388
_diffrn_source 'fine-focus sealed X-ray tube'
_diffrn_source_type 'Enhance Ultra (Cu) X-ray Source'
_exptl_absorpt_coefficient_mu 1.082
_exptl_absorpt_correction_T_max 1.00000
_exptl_absorpt_correction_T_min 0.87147
_exptl_absorpt_correction_type multi-scan
_exptl_absorpt_process_details
;
CrysAlisPro 1.171.39.29a (Rigaku Oxford Diffraction, 2015)
Empirical absorption correction using spherical harmonics,
 implemented in SCALE3 ABSPACK scaling algorithm.
;
_exptl_crystal_colour colorless
_exptl_crystal_density_diffrn 1.471
_exptl_crystal_description rod-like
_exptl_crystal_F_000 304
_exptl_crystal_size_max 0.16
_exptl_crystal_size_mid 0.05
_exptl_crystal_size_min 0.03
_refine_diff_density_max 0.149
_refine_diff_density_min -0.166
_refine_diff_density_rms 0.035
_refine_ls_abs_structure_details
;
 Flack x determined using 490 quotients [(I+)-(I-)]/[(I+)+(I-)]
 (Parsons, Flack and Wagner, Acta Cryst. B69 (2013) 249-259).
;
_refine_ls_abs_structure_Flack 0.11(8)
_refine_ls_extinction_method none
_refine_ls_goodness_of_fit_ref 1.038
_refine_ls_hydrogen_treatment constr
_refine_ls_matrix_type full
_refine_ls_number_parameters 92
_refine_ls_number_reflns 1315
_refine_ls_number_restraints 0
_refine_ls_restrained_S_all 1.038
_refine_ls_R_factor_all 0.0271
_refine_ls_R_factor_gt 0.0254
_refine_ls_shift/su_max 0.000
_refine_ls_shift/su_mean 0.000
_refine_ls_structure_factor_coef Fsqd
_refine_ls_weighting_details 'w=1/[\s^2^(Fo^2^)+(0.0296P)^2^+0.1532P] where P=(Fo^2^+2Fc^2^)/3'
_refine_ls_weighting_scheme calc
_refine_ls_wR_factor_gt 0.0606
_refine_ls_wR_factor_ref 0.0613
_reflns_Friedel_coverage 0.654
_reflns_Friedel_fraction_full 1.000
_reflns_Friedel_fraction_max 0.967
_reflns_number_gt 1278
_reflns_number_total 1315
_reflns_threshold_expression 'I > 2\s(I)'
_cod_data_source_file d3py01250f2.cif
_cod_data_source_block 3_CCDC2
_cod_depositor_comments 'Adding full bibliography for 1570470--1570474.cif.'
_cod_database_code 1570472
_shelx_shelxl_version_number 2014/7
_shelx_space_group_comment
;
The symmetry employed for this shelxl refinement is uniquely defined
by the following loop, which should always be used as a source of
symmetry information in preference to the above space-group names.
They are only intended as comments.
;

loop_
_space_group_symop_operation_xyz
'x, y, z'
'-x+1/2, -y, z+1/2'
'-x, y+1/2, -z+1/2'
'x+1/2, -y+1/2, -z'

loop_
_atom_site_label
_atom_site_type_symbol
_atom_site_fract_x
_atom_site_fract_y
_atom_site_fract_z
_atom_site_U_iso_or_equiv
_atom_site_adp_type
_atom_site_occupancy
_atom_site_site_symmetry_order
_atom_site_calc_flag
_atom_site_refinement_flags_posn
_atom_site_refinement_flags_adp
_atom_site_refinement_flags_occupancy
_atom_site_disorder_assembly
_atom_site_disorder_group
O1 O -0.02620(18) 0.31465(14) 0.32429(14) 0.0339(3) Uani 1 1 d . . . . .
O2 O 0.29826(17) 0.26983(12) 0.36426(11) 0.0221(3) Uani 1 1 d . . . . .
O3 O 0.30370(19) 0.57902(12) 0.41321(11) 0.0249(3) Uani 1 1 d . . . . .
O4 O 0.35474(18) 0.51473(13) 0.21165(10) 0.0252(3) Uani 1 1 d . . . . .
C1 C 0.1447(3) 0.36062(18) 0.33233(15) 0.0224(3) Uani 1 1 d . . . . .
C2 C 0.2161(2) 0.52061(17) 0.30802(15) 0.0220(3) Uani 1 1 d . . . . .
H2 H 0.1003 0.5830 0.2849 0.026 Uiso 1 1 calc R U . . .
C3 C 0.5219(3) 0.41583(18) 0.24135(15) 0.0224(3) Uani 1 1 d . . . . .
H3A H 0.6483 0.4711 0.2380 0.027 Uiso 1 1 calc R U . . .
H3B H 0.5288 0.3337 0.1837 0.027 Uiso 1 1 calc R U . . .
C4 C 0.4894(2) 0.35446(17) 0.36685(15) 0.0189(3) Uani 1 1 d . . . . .
H4 H 0.6016 0.2885 0.3902 0.023 Uiso 1 1 calc R U . . .
C5 C 0.4631(3) 0.48016(19) 0.45827(15) 0.0230(4) Uani 1 1 d . . . . .
H5 H 0.4196 0.4365 0.5353 0.028 Uiso 1 1 calc R U . . .
C6 C 0.6518(3) 0.5719(2) 0.47914(18) 0.0327(4) Uani 1 1 d . . . . .
H6A H 0.6930 0.6180 0.4047 0.049 Uiso 1 1 calc R U . . .
H6B H 0.7578 0.5075 0.5081 0.049 Uiso 1 1 calc R U . . .
H6C H 0.6247 0.6487 0.5380 0.049 Uiso 1 1 calc R U . . .

loop_
_atom_site_aniso_label
_atom_site_aniso_U_11
_atom_site_aniso_U_22
_atom_site_aniso_U_33
_atom_site_aniso_U_23
_atom_site_aniso_U_13
_atom_site_aniso_U_12
O1 0.0203(6) 0.0262(6) 0.0552(8) -0.0011(6) 0.0006(6) -0.0040(5)
O2 0.0205(6) 0.0136(5) 0.0322(6) 0.0008(4) 0.0020(5) -0.0013(5)
O3 0.0270(6) 0.0161(5) 0.0317(6) -0.0060(5) -0.0029(5) 0.0049(5)
O4 0.0255(6) 0.0256(6) 0.0246(6) 0.0073(5) -0.0012(5) 0.0009(5)
C1 0.0205(8) 0.0187(7) 0.0280(8) -0.0015(6) 0.0017(7) -0.0008(6)
C2 0.0203(7) 0.0169(7) 0.0288(8) 0.0020(6) -0.0015(6) 0.0010(6)
C3 0.0210(8) 0.0213(7) 0.0248(8) -0.0024(6) 0.0014(7) -0.0005(7)
C4 0.0174(7) 0.0143(7) 0.0250(7) 0.0013(6) -0.0002(6) -0.0007(6)
C5 0.0301(9) 0.0177(7) 0.0213(7) -0.0005(6) -0.0019(7) 0.0040(7)
C6 0.0367(11) 0.0251(8) 0.0362(10) -0.0057(7) -0.0142(9) 0.0006(9)

loop_
_atom_type_symbol
_atom_type_description
_atom_type_scat_dispersion_real
_atom_type_scat_dispersion_imag
_atom_type_scat_source
C C 0.0181 0.0091 'International Tables Vol C Tables 4.2.6.8 and 6.1.1.4'
H H 0.0000 0.0000 'International Tables Vol C Tables 4.2.6.8 and 6.1.1.4'
O O 0.0492 0.0322 'International Tables Vol C Tables 4.2.6.8 and 6.1.1.4'

loop_
_geom_angle_atom_site_label_1
_geom_angle_atom_site_label_2
_geom_angle_atom_site_label_3
_geom_angle
_geom_angle_site_symmetry_1
_geom_angle_site_symmetry_3
_geom_angle_publ_flag
C1 O2 C4 110.36(11) . . ?
C2 O3 C5 111.11(12) . . ?
C2 O4 C3 110.31(12) . . ?
O1 C1 O2 121.67(15) . . ?
O1 C1 C2 126.47(16) . . ?
O2 C1 C2 111.86(13) . . ?
O3 C2 O4 112.02(13) . . ?
O3 C2 C1 109.09(13) . . ?
O4 C2 C1 107.56(12) . . ?
O3 C2 H2 109.4 . . ?
O4 C2 H2 109.4 . . ?
C1 C2 H2 109.4 . . ?
O4 C3 C4 108.61(13) . . ?
O4 C3 H3A 110.0 . . ?
C4 C3 H3A 110.0 . . ?
O4 C3 H3B 110.0 . . ?
C4 C3 H3B 110.0 . . ?
H3A C3 H3B 108.3 . . ?
O2 C4 C3 106.81(13) . . ?
O2 C4 C5 106.88(13) . . ?
C3 C4 C5 111.44(13) . . ?
O2 C4 H4 110.5 . . ?
C3 C4 H4 110.5 . . ?
C5 C4 H4 110.5 . . ?
O3 C5 C6 108.96(14) . . ?
O3 C5 C4 107.28(13) . . ?
C6 C5 C4 113.90(15) . . ?
O3 C5 H5 108.9 . . ?
C6 C5 H5 108.9 . . ?
C4 C5 H5 108.9 . . ?
C5 C6 H6A 109.5 . . ?
C5 C6 H6B 109.5 . . ?
H6A C6 H6B 109.5 . . ?
C5 C6 H6C 109.5 . . ?
H6A C6 H6C 109.5 . . ?
H6B C6 H6C 109.5 . . ?

loop_
_geom_bond_atom_site_label_1
_geom_bond_atom_site_label_2
_geom_bond_distance
_geom_bond_site_symmetry_2
_geom_bond_publ_flag
O1 C1 1.205(2) . ?
O2 C1 1.344(2) . ?
O2 C4 1.4712(19) . ?
O3 C2 1.401(2) . ?
O3 C5 1.460(2) . ?
O4 C2 1.408(2) . ?
O4 C3 1.450(2) . ?
C1 C2 1.521(2) . ?
C2 H2 0.9800 . ?
C3 C4 1.508(2) . ?
C3 H3A 0.9700 . ?
C3 H3B 0.9700 . ?
C4 C5 1.517(2) . ?
C4 H4 0.9800 . ?
C5 C6 1.508(3) . ?
C5 H5 0.9800 . ?
C6 H6A 0.9600 . ?
C6 H6B 0.9600 . ?
C6 H6C 0.9600 . ?

loop_
_geom_torsion_atom_site_label_1
_geom_torsion_atom_site_label_2
_geom_torsion_atom_site_label_3
_geom_torsion_atom_site_label_4
_geom_torsion
_geom_torsion_site_symmetry_1
_geom_torsion_site_symmetry_2
_geom_torsion_site_symmetry_3
_geom_torsion_site_symmetry_4
_geom_torsion_publ_flag
C4 O2 C1 O1 179.92(16) . . . . ?
C4 O2 C1 C2 0.49(18) . . . . ?
C5 O3 C2 O4 -64.78(16) . . . . ?
C5 O3 C2 C1 54.19(17) . . . . ?
C3 O4 C2 O3 61.87(15) . . . . ?
C3 O4 C2 C1 -58.00(16) . . . . ?
O1 C1 C2 O3 120.04(19) . . . . ?
O2 C1 C2 O3 -60.57(17) . . . . ?
O1 C1 C2 O4 -118.25(19) . . . . ?
O2 C1 C2 O4 61.14(17) . . . . ?
C2 O4 C3 C4 -0.55(17) . . . . ?
C1 O2 C4 C3 -59.75(16) . . . . ?
C1 O2 C4 C5 59.64(16) . . . . ?
O4 C3 C4 O2 60.79(14) . . . . ?
O4 C3 C4 C5 -55.61(17) . . . . ?
C2 O3 C5 C6 128.79(15) . . . . ?
C2 O3 C5 C4 5.04(18) . . . . ?
O2 C4 C5 O3 -63.59(15) . . . . ?
C3 C4 C5 O3 52.76(18) . . . . ?
O2 C4 C5 C6 175.74(13) . . . . ?
C3 C4 C5 C6 -67.91(18) . . . . ?
